data_2210955
loop_
_publ_author_name
'Mikhail A. Ershov'
'Vikenty G. Skvortsov'
'Yulia Yu. Pilchikova'
'Olga V. Koltsova'
'Kyrill Yu. Suponitsky'

_publ_section_title
;
 Bis(malonamide-\k^2^<i>O</i>,<i>O</i>')bis(nitrato-\k<i>O</i>)copper(II)
;
_journal_coeditor_code CV2140
_journal_issue 11
_journal_name_full 'Acta Crystallographica Section E'
_journal_page_first m3073
_journal_page_last m3075
_journal_paper_doi 10.1107/S1600536806043649
_journal_volume 62
_journal_year 2006
_chemical_formula_iupac '[Cu (N O3)2 (C3 H6 N2 O2)2]'
_chemical_formula_moiety 'C6 H12 Cu N6 O10'
_chemical_formula_sum 'C6 H12 Cu N6 O10'
_chemical_formula_weight 391.76
_chemical_name_systematic
;
Bis(malonamide-\k2O,O')-bis(nitrato-\kO)copper(II)
;
_space_group_IT_number 2
_symmetry_cell_setting triclinic
_symmetry_space_group_name_Hall '-P 1'
_symmetry_space_group_name_H-M 'P -1'
_atom_sites_solution_hydrogens mixed
_atom_sites_solution_primary direct
_atom_sites_solution_secondary difmap
_audit_creation_method SHELXL-97
_cell_angle_alpha 89.661(2)
_cell_angle_beta 69.488(2)
_cell_angle_gamma 73.482(2)
_cell_formula_units_Z 1
_cell_length_a 6.8515(7)
_cell_length_b 7.0698(7)
_cell_length_c 7.4611(8)
_cell_measurement_reflns_used 3216
_cell_measurement_temperature 120(2)
_cell_measurement_theta_max 58.05
_cell_measurement_theta_min 5.86
_cell_volume 322.75(6)
_computing_cell_refinement 'SAINT-Plus (Bruker, 1998)'
_computing_data_collection 'SMART (Bruker, 1998)'
_computing_data_reduction SAINT-Plus
_computing_molecular_graphics SHELXTL
_computing_publication_material SHELXTL
_computing_structure_refinement SHELXTL
_computing_structure_solution 'SHELXTL (Sheldrick, 1998)'
_diffrn_ambient_temperature 120(2)
_diffrn_measured_fraction_theta_full 0.980
_diffrn_measured_fraction_theta_max 0.980
_diffrn_measurement_device_type 'Bruker SMART 1000 CCD area-detector'
_diffrn_measurement_method '\f and \w scans'
_diffrn_radiation_monochromator graphite
_diffrn_radiation_source 'normal-focus sealed tube'
_diffrn_radiation_type MoK\a
_diffrn_radiation_wavelength 0.71073
_diffrn_reflns_av_R_equivalents 0.0235
_diffrn_reflns_av_sigmaI/netI 0.0218
_diffrn_reflns_limit_h_max 9
_diffrn_reflns_limit_h_min -9
_diffrn_reflns_limit_k_max 9
_diffrn_reflns_limit_k_min -9
_diffrn_reflns_limit_l_max 10
_diffrn_reflns_limit_l_min -10
_diffrn_reflns_number 3545
_diffrn_reflns_theta_full 29.03
_diffrn_reflns_theta_max 29.03
_diffrn_reflns_theta_min 2.93
_diffrn_standards_decay_% 0
_diffrn_standards_number 0
_exptl_absorpt_coefficient_mu 1.766
_exptl_absorpt_correction_T_max 0.767
_exptl_absorpt_correction_T_min 0.617
_exptl_absorpt_correction_type multi-scan
_exptl_absorpt_process_details '(SADABS; Sheldrick, 1998)'
_exptl_crystal_colour blue
_exptl_crystal_density_diffrn 2.016
_exptl_crystal_density_method 'not measured'
_exptl_crystal_description prism
_exptl_crystal_F_000 199
_exptl_crystal_size_max 0.25
_exptl_crystal_size_mid 0.25
_exptl_crystal_size_min 0.15
_refine_diff_density_max 0.408
_refine_diff_density_min -0.643
_refine_ls_extinction_method none
_refine_ls_goodness_of_fit_ref 0.979
_refine_ls_hydrogen_treatment constr
_refine_ls_matrix_type full
_refine_ls_number_parameters 106
_refine_ls_number_reflns 1683
_refine_ls_number_restraints 0
_refine_ls_restrained_S_all 0.979
_refine_ls_R_factor_all 0.0244
_refine_ls_R_factor_gt 0.0241
_refine_ls_shift/su_max 0.000
_refine_ls_shift/su_mean 0.000
_refine_ls_structure_factor_coef Fsqd
_refine_ls_weighting_details 'calc w=1/[\s^2^(Fo^2^)+(0.028P)^2^+0.35P] where P=(Fo^2^+2Fc^2^)/3'
_refine_ls_weighting_scheme calc
_refine_ls_wR_factor_gt 0.0588
_refine_ls_wR_factor_ref 0.0591
_reflns_number_gt 1663
_reflns_number_total 1683
_reflns_threshold_expression I>2\s(I)
_cod_data_source_file cv2140.cif
_cod_data_source_block I
_cod_database_code 2210955
_cod_database_fobs_code 2210955

loop_
_symmetry_equiv_pos_as_xyz
'x, y, z'
'-x, -y, -z'

loop_
_atom_site_type_symbol
_atom_site_label
_atom_site_fract_x
_atom_site_fract_y
_atom_site_fract_z
_atom_site_U_iso_or_equiv
_atom_site_adp_type
_atom_site_calc_flag
_atom_site_refinement_flags
_atom_site_occupancy
Cu Cu1 0.0000 1.0000 0.0000 0.00848(8) Uani d S 1
O O1 -0.03601(16) 0.74677(14) 0.09604(14) 0.01006(19) Uani d . 1
O O2 0.23839(17) 0.98711(15) 0.08616(15) 0.0117(2) Uani d . 1
O O3 0.25675(18) 0.82833(17) -0.30433(16) 0.0166(2) Uani d . 1
O O4 0.60326(18) 0.67245(18) -0.45171(17) 0.0199(2) Uani d . 1
O O5 0.4290(2) 0.5973(2) -0.17164(18) 0.0260(3) Uani d . 1
N N1 0.0907(2) 0.46707(18) 0.21923(19) 0.0127(2) Uani d . 1
H H1N1 0.0561 0.3945 0.1430 0.015 Uiso d R 1
H H1N2 0.1760 0.4101 0.2850 0.015 Uiso d R 1
N N2 0.4614(2) 0.86562(19) 0.24476(19) 0.0140(2) Uani d . 1
H H2N1 0.5544 0.9235 0.1645 0.017 Uiso d R 1
H H2N2 0.4815 0.7954 0.3412 0.017 Uiso d R 1
N N3 0.4294(2) 0.69770(18) -0.30704(18) 0.0130(2) Uani d . 1
C C1 0.0589(2) 0.6576(2) 0.20339(19) 0.0086(2) Uani d . 1
C C2 0.1291(2) 0.7710(2) 0.32874(19) 0.0096(2) Uani d . 1
H H2A -0.0017 0.8678 0.4228 0.012 Uiso calc R 1
H H2B 0.2019 0.6773 0.4015 0.012 Uiso calc R 1
C C3 0.2834(2) 0.87926(19) 0.21088(19) 0.0088(2) Uani d . 1

loop_
_atom_site_aniso_label
_atom_site_aniso_U_11
_atom_site_aniso_U_22
_atom_site_aniso_U_33
_atom_site_aniso_U_12
_atom_site_aniso_U_13
_atom_site_aniso_U_23
Cu1 0.00921(12) 0.00720(12) 0.01215(12) -0.00345(8) -0.00684(9) 0.00281(8)
O1 0.0117(4) 0.0084(4) 0.0131(5) -0.0038(3) -0.0074(4) 0.0025(3)
O2 0.0121(4) 0.0128(5) 0.0153(5) -0.0065(4) -0.0088(4) 0.0067(4)
O3 0.0141(5) 0.0171(5) 0.0143(5) 0.0041(4) -0.0067(4) -0.0007(4)
O4 0.0131(5) 0.0228(6) 0.0169(5) -0.0003(4) -0.0014(4) 0.0049(4)
O5 0.0220(6) 0.0261(6) 0.0178(6) 0.0055(5) -0.0030(5) 0.0089(5)
N1 0.0172(6) 0.0083(5) 0.0169(6) -0.0048(4) -0.0105(5) 0.0024(4)
N2 0.0132(6) 0.0172(6) 0.0168(6) -0.0074(5) -0.0096(5) 0.0072(5)
N3 0.0127(5) 0.0106(5) 0.0132(5) 0.0007(4) -0.0050(4) -0.0012(4)
C1 0.0081(5) 0.0086(6) 0.0093(6) -0.0030(4) -0.0030(4) 0.0005(4)
C2 0.0112(6) 0.0097(6) 0.0097(6) -0.0047(5) -0.0048(5) 0.0012(5)
C3 0.0097(6) 0.0068(5) 0.0100(6) -0.0020(4) -0.0042(5) -0.0004(4)

loop_
_atom_type_symbol
_atom_type_description
_atom_type_scat_dispersion_real
_atom_type_scat_dispersion_imag
_atom_type_scat_source
C C 0.0033 0.0016 'International Tables Vol C Tables 4.2.6.8 and 6.1.1.4'
H H 0.0000 0.0000 'International Tables Vol C Tables 4.2.6.8 and 6.1.1.4'
N N 0.0061 0.0033 'International Tables Vol C Tables 4.2.6.8 and 6.1.1.4'
O O 0.0106 0.0060 'International Tables Vol C Tables 4.2.6.8 and 6.1.1.4'
Cu Cu 0.3201 1.2651 'International Tables Vol C Tables 4.2.6.8 and 6.1.1.4'

loop_
_geom_angle_atom_site_label_1
_geom_angle_atom_site_label_2
_geom_angle_atom_site_label_3
_geom_angle_site_symmetry_1
_geom_angle_site_symmetry_3
_geom_angle
_geom_angle_publ_flag
O2 Cu1 O2 . 2_575 180.0 ?
O2 Cu1 O1 . . 93.86(4) y
O2 Cu1 O1 2_575 . 86.14(4) ?
O2 Cu1 O1 . 2_575 86.14(4) ?
O2 Cu1 O1 2_575 2_575 93.86(4) ?
O1 Cu1 O1 . 2_575 180.0 ?
O2 Cu1 O3 . 2_575 90.10(4) ?
O2 Cu1 O3 2_575 2_575 89.90(4) ?
O1 Cu1 O3 . 2_575 89.49(4) ?
O1 Cu1 O3 2_575 2_575 90.51(4) ?
O2 Cu1 O3 . . 89.90(4) y
O2 Cu1 O3 2_575 . 90.10(4) ?
O1 Cu1 O3 . . 90.51(4) y
O1 Cu1 O3 2_575 . 89.49(4) ?
O3 Cu1 O3 2_575 . 180.0 ?
C1 O1 Cu1 . . 122.57(9) ?
C3 O2 Cu1 . . 125.11(9) ?
N3 O3 Cu1 . . 118.15(9) ?
C1 N1 H1N1 . . 119.5 ?
C1 N1 H1N2 . . 117.0 ?
H1N1 N1 H1N2 . . 121.8 ?
C3 N2 H2N1 . . 115.8 ?
C3 N2 H2N2 . . 117.4 ?
H2N1 N2 H2N2 . . 126.8 ?
O5 N3 O4 . . 120.12(13) ?
O5 N3 O3 . . 121.09(13) ?
O4 N3 O3 . . 118.78(13) ?
O1 C1 N1 . . 122.06(12) ?
O1 C1 C2 . . 120.46(12) ?
N1 C1 C2 . . 117.38(12) ?
C3 C2 C1 . . 111.66(11) ?
C3 C2 H2A . . 109.3 ?
C1 C2 H2A . . 109.3 ?
C3 C2 H2B . . 109.3 ?
C1 C2 H2B . . 109.3 ?
H2A C2 H2B . . 107.9 ?
O2 C3 N2 . . 120.31(13) ?
O2 C3 C2 . . 120.90(12) ?
N2 C3 C2 . . 118.75(12) ?

loop_
_geom_bond_atom_site_label_1
_geom_bond_atom_site_label_2
_geom_bond_site_symmetry_2
_geom_bond_distance
_geom_bond_publ_flag
Cu1 O2 . 1.9339(10) y
Cu1 O2 2_575 1.9339(10) ?
Cu1 O1 . 1.9727(10) y
Cu1 O1 2_575 1.9727(10) ?
Cu1 O3 2_575 2.3964(11) ?
Cu1 O3 . 2.3964(11) y
O1 C1 . 1.2600(17) ?
O2 C3 . 1.2653(17) ?
O3 N3 . 1.2705(16) ?
O4 N3 . 1.2636(17) y
O5 N3 . 1.2308(18) y
N1 C1 . 1.3135(18) ?
N1 H1N1 . 0.9000 ?
N1 H1N2 . 0.9000 ?
N2 C3 . 1.3078(18) ?
N2 H2N1 . 0.9001 ?
N2 H2N2 . 0.9000 ?
C1 C2 . 1.5137(18) ?
C2 C3 . 1.5093(19) ?
C2 H2A . 0.9900 ?
C2 H2B . 0.9900 ?

loop_
_geom_hbond_atom_site_label_D
_geom_hbond_atom_site_label_H
_geom_hbond_atom_site_label_A
_geom_hbond_site_symmetry_A
_geom_hbond_distance_DH
_geom_hbond_distance_HA
_geom_hbond_distance_DA
_geom_hbond_angle_DHA
_geom_hbond_publ_flag
N1 H1N1 O1 2_565 0.90 2.11 2.990(2) 164 y
N2 H2N1 O2 2_675 0.90 2.13 3.007(2) 163 y
N1 H1N2 O4 2_665 0.90 2.23 3.120(2) 169 y
N2 H2N2 O4 1_556 0.90 2.08 2.948(2) 163 y

loop_
_geom_torsion_atom_site_label_1
_geom_torsion_atom_site_label_2
_geom_torsion_atom_site_label_3
_geom_torsion_atom_site_label_4
_geom_torsion_site_symmetry_1
_geom_torsion
O2 Cu1 O1 C1 . 10.39(11)
O2 Cu1 O1 C1 2_575 -169.61(11)
O3 Cu1 O1 C1 2_575 -79.68(11)
O3 Cu1 O1 C1 . 100.32(11)
O1 Cu1 O2 C3 . -18.42(11)
O1 Cu1 O2 C3 2_575 161.58(11)
O3 Cu1 O2 C3 2_575 71.08(11)
O3 Cu1 O2 C3 . -108.92(11)
O2 Cu1 O3 N3 . 34.18(11)
O2 Cu1 O3 N3 2_575 -145.82(11)
O1 Cu1 O3 N3 . -59.68(11)
O1 Cu1 O3 N3 2_575 120.32(11)
Cu1 O3 N3 O5 . 32.30(18)
Cu1 O3 N3 O4 . -147.44(11)
Cu1 O1 C1 N1 . -158.62(11)
Cu1 O1 C1 C2 . 25.00(16)
O1 C1 C2 C3 . -58.31(16)
N1 C1 C2 C3 . 125.15(13)
Cu1 O2 C3 N2 . 172.87(10)
Cu1 O2 C3 C2 . -9.65(18)
C1 C2 C3 O2 . 49.38(17)
C1 C2 C3 N2 . -133.10(13)
